data_4078582
loop_
_publ_author_name
'Guo, Shuai'
'Huynh, Han Vinh'

_publ_section_title
;
 Dipalladium Complexes with Triazolidin-Diylidene Bridges and Their
 Catalytic Activities
;
_journal_issue 12
_journal_name_full Organometallics
_journal_page_first 4565
_journal_paper_doi 10.1021/om3003625
_journal_volume 31
_journal_year 2012
_chemical_formula_sum 'C39 H57 N7 O8 Pd2'
_chemical_formula_weight 964.72
_chemical_name_systematic
; 
 ? 
;
_space_group_IT_number 19
_symmetry_cell_setting orthorhombic
_symmetry_space_group_name_Hall 'P 2ac 2ab'
_symmetry_space_group_name_H-M 'P 21 21 21'
_atom_sites_solution_hydrogens geom
_atom_sites_solution_primary direct
_atom_sites_solution_secondary difmap
_audit_creation_method SHELXL-97
_cell_angle_alpha 90.00
_cell_angle_beta 90.00
_cell_angle_gamma 90.00
_cell_formula_units_Z 4
_cell_length_a 9.1677(6)
_cell_length_b 15.6062(9)
_cell_length_c 31.6509(17)
_cell_measurement_reflns_used 3739
_cell_measurement_temperature 223(2)
_cell_measurement_theta_max 17.85
_cell_measurement_theta_min 2.31
_cell_volume 4528.4(5)
_computing_cell_refinement 'Bruker SMART'
_computing_data_collection 'Bruker SMART'
_computing_data_reduction 'Bruker SAINT'
_computing_molecular_graphics 'Bruker SHELXTL'
_computing_publication_material 'Bruker SHELXTL'
_computing_structure_refinement 'SHELXL-97 (Sheldrick, 1997)'
_computing_structure_solution 'SHELXS-97 (Sheldrick, 1990)'
_diffrn_ambient_temperature 223(2)
_diffrn_measured_fraction_theta_full 0.999
_diffrn_measured_fraction_theta_max 0.999
_diffrn_measurement_device_type 'CCD area detector'
_diffrn_measurement_method 'phi and omega scans'
_diffrn_radiation_monochromator graphite
_diffrn_radiation_source 'fine-focus sealed tube'
_diffrn_radiation_type MoK\a
_diffrn_radiation_wavelength 0.71073
_diffrn_reflns_av_R_equivalents 0.0599
_diffrn_reflns_av_sigmaI/netI 0.0657
_diffrn_reflns_limit_h_max 10
_diffrn_reflns_limit_h_min -10
_diffrn_reflns_limit_k_max 18
_diffrn_reflns_limit_k_min -16
_diffrn_reflns_limit_l_max 37
_diffrn_reflns_limit_l_min -34
_diffrn_reflns_number 26668
_diffrn_reflns_theta_full 25.00
_diffrn_reflns_theta_max 25.00
_diffrn_reflns_theta_min 1.83
_exptl_absorpt_coefficient_mu 0.848
_exptl_absorpt_correction_T_max 0.9051
_exptl_absorpt_correction_T_min 0.6765
_exptl_absorpt_correction_type multi-scan
_exptl_absorpt_process_details 'Sadabs, (Sheldrick 2001)'
_exptl_crystal_colour Colourless
_exptl_crystal_density_diffrn 1.415
_exptl_crystal_density_meas ?
_exptl_crystal_density_method 'not measured'
_exptl_crystal_description Thin_Plate
_exptl_crystal_F_000 1984
_exptl_crystal_size_max 0.50
_exptl_crystal_size_mid 0.20
_exptl_crystal_size_min 0.12
_refine_diff_density_max 1.555
_refine_diff_density_min -0.411
_refine_diff_density_rms 0.129
_refine_ls_abs_structure_details 'Flack H D (1983), Acta Cryst. A39, 876-881'
_refine_ls_abs_structure_Flack 0.07(7)
_refine_ls_extinction_method none
_refine_ls_goodness_of_fit_ref 1.108
_refine_ls_hydrogen_treatment constr
_refine_ls_matrix_type full
_refine_ls_number_parameters 551
_refine_ls_number_reflns 7971
_refine_ls_number_restraints 349
_refine_ls_restrained_S_all 1.120
_refine_ls_R_factor_all 0.1135
_refine_ls_R_factor_gt 0.0909
_refine_ls_shift/su_max 0.000
_refine_ls_shift/su_mean 0.000
_refine_ls_structure_factor_coef Fsqd
_refine_ls_weighting_details 'calc w=1/[\s^2^(Fo^2^)+(0.1246P)^2^+4.4017P] where P=(Fo^2^+2Fc^2^)/3'
_refine_ls_weighting_scheme calc
_refine_ls_wR_factor_gt 0.2202
_refine_ls_wR_factor_ref 0.2352
_reflns_number_gt 6110
_reflns_number_total 7971
_reflns_threshold_expression >2sigma(I)
_cod_data_source_file om3003625_si_002.cif
_cod_data_source_block b284n
_cod_depositor_comments
;
The following automatic conversions were performed:

'_symmetry_cell_setting' value 'Orthorhombic' changed to
'orthorhombic' according to
/home/saulius/struct/CIF-dictionaries/cif_core.dic dictionary named
'cif_core.dic' version 2.4.1 from
2010-06-29.

'_exptl_absorpt_correction_type' value 'Multi-scan'
changed to 'multi-scan' according to
/home/saulius/struct/CIF-dictionaries/cif_core.dic dictionary named
'cif_core.dic' version 2.4.1 from 2010-06-29.

Automatic conversion script
Id: cif_fix_values 1891 2012-01-12 08:04:46Z andrius 

The following automatic conversions were performed:

'_exptl_crystal_density_meas' value 'Not Measured' was changed to '?'
- the value is perceived as not measured.

Automatic conversion script
Id: cif_fix_values 3008 2015-01-20 13:52:24Z robertas 
;
_cod_original_sg_symbol_H-M P2(1)2(1)2(1)
_cod_database_code 4078582

loop_
_symmetry_equiv_pos_as_xyz
'x, y, z'
'-x+1/2, -y, z+1/2'
'-x, y+1/2, -z+1/2'
'x+1/2, -y+1/2, -z'

loop_
_atom_site_label
_atom_site_type_symbol
_atom_site_fract_x
_atom_site_fract_y
_atom_site_fract_z
_atom_site_U_iso_or_equiv
_atom_site_adp_type
_atom_site_occupancy
_atom_site_symmetry_multiplicity
_atom_site_calc_flag
_atom_site_refinement_flags
_atom_site_disorder_assembly
_atom_site_disorder_group
Pd2X Pd 0.5068(4) 0.5372(5) 0.60851(9) 0.0559(12) Uani 0.399(10) 1 d P A 2
O7X O 0.716(2) 0.5121(13) 0.6318(6) 0.069(6) Uiso 0.399(10) 1 d PD A 2
O8X O 0.744(3) 0.6406(19) 0.6516(9) 0.102(9) Uiso 0.399(10) 1 d PD A 2
C30X C 0.434(3) 0.3939(8) 0.6814(6) 0.066(9) Uiso 0.399(10) 1 d PD A 2
H30X H 0.3485 0.3748 0.6981 0.079 Uiso 0.399(10) 1 calc PR A 2
C31X C 0.388(4) 0.3542(18) 0.6398(7) 0.060 Uiso 0.399(10) 1 d PD A 2
H31D H 0.2851 0.3654 0.6349 0.090 Uiso 0.399(10) 1 calc PR A 2
H31E H 0.4042 0.2928 0.6407 0.090 Uiso 0.399(10) 1 calc PR A 2
H31F H 0.4448 0.3789 0.6170 0.090 Uiso 0.399(10) 1 calc PR A 2
C32X C 0.550(3) 0.353(2) 0.7088(9) 0.060 Uiso 0.399(10) 1 d PD A 2
H32D H 0.6417 0.3513 0.6934 0.090 Uiso 0.399(10) 1 calc PR A 2
H32E H 0.5209 0.2951 0.7161 0.090 Uiso 0.399(10) 1 calc PR A 2
H32F H 0.5625 0.3863 0.7344 0.090 Uiso 0.399(10) 1 calc PR A 2
C33X C 0.402(3) 0.7058(12) 0.6644(8) 0.069(9) Uiso 0.399(10) 1 d PD A 2
H33X H 0.4578 0.6973 0.6380 0.082 Uiso 0.399(10) 1 calc PR A 2
C34X C 0.481(5) 0.760(2) 0.6972(10) 0.080 Uiso 0.399(10) 1 d PD A 2
H34D H 0.4696 0.7337 0.7249 0.120 Uiso 0.399(10) 1 calc PR A 2
H34E H 0.4411 0.8170 0.6975 0.120 Uiso 0.399(10) 1 calc PR A 2
H34F H 0.5843 0.7621 0.6901 0.120 Uiso 0.399(10) 1 calc PR A 2
C35X C 0.248(4) 0.741(4) 0.6571(17) 0.080 Uiso 0.399(10) 1 d PD A 2
H35D H 0.1910 0.6996 0.6414 0.120 Uiso 0.399(10) 1 calc PR A 2
H35E H 0.2542 0.7940 0.6412 0.120 Uiso 0.399(10) 1 calc PR A 2
H35F H 0.2018 0.7520 0.6841 0.120 Uiso 0.399(10) 1 calc PR A 2
C38X C 0.795(3) 0.5667(18) 0.6490(8) 0.074(11) Uiso 0.399(10) 1 d PD A 2
C39X C 0.943(5) 0.529(4) 0.659(2) 0.16(3) Uiso 0.399(10) 1 d PD A 2
H39D H 0.9536 0.4743 0.6444 0.243 Uiso 0.399(10) 1 calc PR A 2
H39E H 0.9519 0.5201 0.6891 0.243 Uiso 0.399(10) 1 calc PR A 2
H39F H 1.0190 0.5677 0.6494 0.243 Uiso 0.399(10) 1 calc PR A 2
O7 O 0.7493(15) 0.6015(8) 0.6325(4) 0.066(4) Uani 0.601(10) 1 d PDU A 1
O8 O 0.7945(18) 0.4642(8) 0.6365(6) 0.111(6) Uani 0.601(10) 1 d PDU A 1
C38 C 0.8243(18) 0.5386(11) 0.6431(6) 0.075(6) Uani 0.601(10) 1 d PDU A 1
C39 C 0.9658(19) 0.5632(14) 0.6640(7) 0.071(5) Uani 0.601(10) 1 d PDU A 1
H39A H 1.0082 0.5132 0.6774 0.106 Uiso 0.601(10) 1 calc PR A 1
H39B H 0.9476 0.6069 0.6851 0.106 Uiso 0.601(10) 1 calc PR A 1
H39C H 1.0327 0.5852 0.6429 0.106 Uiso 0.601(10) 1 calc PR A 1
C36 C 0.2772(14) 0.5964(8) 0.5608(4) 0.078(3) Uani 1 1 d DU A .
C37 C 0.1233(16) 0.5735(13) 0.5478(6) 0.135(6) Uani 1 1 d DU . .
H37A H 0.1211 0.5150 0.5375 0.203 Uiso 1 1 calc R . .
H37B H 0.0914 0.6120 0.5255 0.203 Uiso 1 1 calc R . .
H37C H 0.0587 0.5789 0.5719 0.203 Uiso 1 1 calc R . .
Pd1 Pd 0.62624(11) 0.43647(5) 0.42963(3) 0.0729(3) Uani 1 1 d . . .
Pd2 Pd 0.5462(4) 0.5778(3) 0.60916(6) 0.0517(8) Uani 0.601(10) 1 d P A 1
O1 O 0.4104(11) 0.4631(6) 0.4255(3) 0.100(3) Uani 1 1 d U . .
O2 O 0.4561(16) 0.5846(9) 0.4008(5) 0.166(6) Uani 1 1 d U . .
O3 O 0.8429(12) 0.4096(6) 0.4347(3) 0.105(3) Uani 1 1 d U . .
O4 O 0.799(2) 0.3132(10) 0.4822(5) 0.172(6) Uani 1 1 d U . .
O5 O 0.3226(11) 0.5482(5) 0.5875(2) 0.090(3) Uani 1 1 d U . .
O6 O 0.3393(14) 0.6579(7) 0.5442(3) 0.110(3) Uani 1 1 d U . .
N1 N 0.5335(13) 0.2888(6) 0.3739(3) 0.079(3) Uani 1 1 d U . .
N2 N 0.6686(10) 0.3793(5) 0.3391(2) 0.058(2) Uani 1 1 d U . .
N3 N 0.5895(13) 0.4953(7) 0.5218(3) 0.086(3) Uani 1 1 d U A .
N4 N 0.6957(14) 0.5869(8) 0.4859(3) 0.091(3) Uani 1 1 d U . .
N5 N 0.6794(16) 0.6182(10) 0.5272(3) 0.108(4) Uani 1 1 d U A .
N6 N 0.4151(11) 0.4885(5) 0.6889(3) 0.065(3) Uani 1 1 d DU . .
N7 N 0.3860(10) 0.6252(4) 0.6905(3) 0.060(2) Uani 1 1 d DU . .
C1 C 0.6095(14) 0.3614(7) 0.3775(3) 0.067(3) Uani 1 1 d U . .
C2 C 0.5383(12) 0.2602(6) 0.3326(3) 0.059(3) Uani 1 1 d U . .
C3 C 0.4768(15) 0.1926(7) 0.3123(5) 0.080(3) Uani 1 1 d U . .
H3 H 0.4162 0.1542 0.3269 0.096 Uiso 1 1 calc R . .
C4 C 0.5043(15) 0.1811(8) 0.2698(4) 0.082(4) Uani 1 1 d U . .
H4 H 0.4647 0.1334 0.2558 0.099 Uiso 1 1 calc R . .
C5 C 0.5897(14) 0.2389(8) 0.2475(4) 0.073(3) Uani 1 1 d U . .
H5 H 0.6057 0.2302 0.2185 0.087 Uiso 1 1 calc R . .
C6 C 0.6511(13) 0.3087(7) 0.2671(4) 0.065(3) Uani 1 1 d U . .
H6 H 0.7082 0.3486 0.2522 0.078 Uiso 1 1 calc R . .
C7 C 0.6249(12) 0.3172(6) 0.3096(3) 0.059(2) Uani 1 1 d U . .
C8 C 0.459(2) 0.2501(9) 0.4095(5) 0.103(5) Uani 1 1 d U . .
H8 H 0.4780 0.2890 0.4336 0.124 Uiso 1 1 calc R . .
C9 C 0.301(2) 0.2540(14) 0.4031(7) 0.161(8) Uani 1 1 d U . .
H9A H 0.2728 0.3124 0.3965 0.241 Uiso 1 1 calc R . .
H9B H 0.2515 0.2355 0.4286 0.241 Uiso 1 1 calc R . .
H9C H 0.2741 0.2167 0.3798 0.241 Uiso 1 1 calc R . .
C10 C 0.534(2) 0.1632(10) 0.4220(5) 0.124(6) Uani 1 1 d U . .
H10A H 0.5210 0.1219 0.3995 0.186 Uiso 1 1 calc R . .
H10B H 0.4907 0.1413 0.4478 0.186 Uiso 1 1 calc R . .
H10C H 0.6376 0.1728 0.4265 0.186 Uiso 1 1 calc R . .
C11 C 0.7638(11) 0.4536(7) 0.3313(4) 0.063(3) Uani 1 1 d U . .
H11 H 0.7722 0.4841 0.3586 0.076 Uiso 1 1 calc R . .
C12 C 0.9186(13) 0.4198(10) 0.3208(5) 0.094(4) Uani 1 1 d U . .
H12A H 0.9608 0.3937 0.3457 0.142 Uiso 1 1 calc R . .
H12B H 0.9795 0.4671 0.3116 0.142 Uiso 1 1 calc R . .
H12C H 0.9122 0.3776 0.2984 0.142 Uiso 1 1 calc R . .
C13 C 0.7018(16) 0.5148(8) 0.3015(4) 0.084(4) Uani 1 1 d U . .
H13A H 0.6916 0.4879 0.2741 0.125 Uiso 1 1 calc R . .
H13B H 0.7659 0.5641 0.2992 0.125 Uiso 1 1 calc R . .
H13C H 0.6068 0.5332 0.3115 0.125 Uiso 1 1 calc R . .
C14 C 0.8756(19) 0.3539(9) 0.4596(4) 0.089(4) Uani 1 1 d U . .
C15 C 1.042(3) 0.3378(17) 0.4643(7) 0.180(9) Uani 1 1 d U . .
H15A H 1.0574 0.2870 0.4813 0.270 Uiso 1 1 calc R . .
H15B H 1.0866 0.3868 0.4779 0.270 Uiso 1 1 calc R . .
H15C H 1.0845 0.3297 0.4365 0.270 Uiso 1 1 calc R . .
C16 C 0.3734(18) 0.5304(9) 0.4130(5) 0.086(4) Uani 1 1 d U . .
C17 C 0.2065(18) 0.5521(11) 0.4118(6) 0.120(5) Uani 1 1 d U . .
H17A H 0.1543 0.5062 0.3977 0.181 Uiso 1 1 calc R . .
H17B H 0.1918 0.6053 0.3965 0.181 Uiso 1 1 calc R . .
H17C H 0.1701 0.5582 0.4404 0.181 Uiso 1 1 calc R . .
C18 C 0.6379(16) 0.5097(8) 0.4819(3) 0.077(3) Uani 1 1 d U . .
C19 C 0.6147(18) 0.5622(11) 0.5489(4) 0.099(4) Uani 1 1 d U . .
C20 C 0.510(2) 0.4112(10) 0.5303(5) 0.127(6) Uani 1 1 d U . .
H20A H 0.5730 0.3730 0.5460 0.190 Uiso 1 1 calc R A .
H20B H 0.4835 0.3846 0.5036 0.190 Uiso 1 1 calc R . .
H20C H 0.4222 0.4225 0.5465 0.190 Uiso 1 1 calc R . .
C21 C 0.767(2) 0.6356(11) 0.4541(5) 0.121(6) Uani 1 1 d U . .
H21A H 0.7087 0.6353 0.4285 0.181 Uiso 1 1 calc R . .
H21B H 0.8620 0.6107 0.4482 0.181 Uiso 1 1 calc R . .
H21C H 0.7796 0.6941 0.4638 0.181 Uiso 1 1 calc R . .
C22 C 0.715(3) 0.7029(12) 0.5405(5) 0.141(7) Uani 1 1 d U . .
H22A H 0.6573 0.7438 0.5246 0.212 Uiso 1 1 calc R A .
H22B H 0.8177 0.7135 0.5357 0.212 Uiso 1 1 calc R . .
H22C H 0.6936 0.7090 0.5704 0.212 Uiso 1 1 calc R . .
C23 C 0.4418(13) 0.5595(8) 0.6672(3) 0.071(3) Uani 1 1 d U A .
C24 C 0.3398(12) 0.5063(7) 0.7271(4) 0.062(3) Uani 1 1 d U A .
C25 C 0.2891(15) 0.4577(9) 0.7595(4) 0.088(4) Uani 1 1 d U . .
H25 H 0.3027 0.3980 0.7591 0.105 Uiso 1 1 calc R A .
C26 C 0.2239(15) 0.4925(12) 0.7899(5) 0.091(4) Uani 1 1 d U A .
H26 H 0.1869 0.4567 0.8112 0.109 Uiso 1 1 calc R . .
C27 C 0.2046(15) 0.5725(12) 0.7937(4) 0.092(4) Uani 1 1 d U . .
H27 H 0.1585 0.5939 0.8180 0.111 Uiso 1 1 calc R A .
C28 C 0.2522(13) 0.6318(10) 0.7612(4) 0.083(4) Uani 1 1 d U A .
H28 H 0.2354 0.6911 0.7629 0.100 Uiso 1 1 calc R . .
C29 C 0.3246(11) 0.5941(6) 0.7274(3) 0.054(2) Uani 1 1 d U A .
C30 C 0.4810(16) 0.4143(9) 0.6658(5) 0.066(5) Uani 0.601(10) 1 d PDU A 1
H30 H 0.5355 0.4331 0.6405 0.079 Uiso 0.601(10) 1 calc PR A 1
C31 C 0.344(2) 0.3638(13) 0.6542(7) 0.078(7) Uani 0.601(10) 1 d PDU A 1
H31A H 0.2759 0.3656 0.6775 0.117 Uiso 0.601(10) 1 calc PR A 1
H31B H 0.3708 0.3048 0.6484 0.117 Uiso 0.601(10) 1 calc PR A 1
H31C H 0.2999 0.3889 0.6293 0.117 Uiso 0.601(10) 1 calc PR A 1
C32 C 0.581(2) 0.3711(13) 0.6981(6) 0.081(7) Uani 0.601(10) 1 d PDU A 1
H32A H 0.5467 0.3839 0.7264 0.121 Uiso 0.601(10) 1 calc PR A 1
H32B H 0.6796 0.3925 0.6948 0.121 Uiso 0.601(10) 1 calc PR A 1
H32C H 0.5798 0.3096 0.6937 0.121 Uiso 0.601(10) 1 calc PR A 1
C33 C 0.3810(18) 0.7206(7) 0.6842(6) 0.070(5) Uani 0.601(10) 1 d PDU A 1
H33 H 0.3368 0.7435 0.7104 0.084 Uiso 0.601(10) 1 calc PR A 1
C34 C 0.527(2) 0.7646(13) 0.6808(9) 0.088(7) Uani 0.601(10) 1 d PDU A 1
H34A H 0.5762 0.7621 0.7078 0.131 Uiso 0.601(10) 1 calc PR A 1
H34B H 0.5122 0.8240 0.6728 0.131 Uiso 0.601(10) 1 calc PR A 1
H34C H 0.5855 0.7361 0.6595 0.131 Uiso 0.601(10) 1 calc PR A 1
C35 C 0.277(4) 0.748(3) 0.6489(10) 0.107(11) Uani 0.601(10) 1 d PDU A 1
H35A H 0.2855 0.7081 0.6255 0.160 Uiso 0.601(10) 1 calc PR A 1
H35B H 0.3028 0.8050 0.6394 0.160 Uiso 0.601(10) 1 calc PR A 1
H35C H 0.1780 0.7477 0.6594 0.160 Uiso 0.601(10) 1 calc PR A 1

loop_
_atom_site_aniso_label
_atom_site_aniso_U_11
_atom_site_aniso_U_22
_atom_site_aniso_U_33
_atom_site_aniso_U_23
_atom_site_aniso_U_13
_atom_site_aniso_U_12
Pd2X 0.0707(16) 0.043(3) 0.0540(13) -0.0173(12) 0.0060(11) -0.0062(16)
O7 0.080(8) 0.053(7) 0.064(7) 0.001(6) 0.012(7) 0.002(6)
O8 0.095(10) 0.036(7) 0.203(17) 0.007(8) -0.022(11) 0.025(7)
C38 0.075(12) 0.055(10) 0.094(12) 0.008(9) 0.007(10) 0.001(10)
C39 0.090(12) 0.050(10) 0.072(10) 0.001(9) -0.005(9) 0.003(10)
C36 0.098(8) 0.068(7) 0.068(7) -0.004(6) -0.013(6) 0.014(6)
C37 0.136(12) 0.153(13) 0.118(11) 0.024(11) -0.017(10) 0.001(12)
Pd1 0.1082(7) 0.0511(4) 0.0594(5) 0.0055(4) 0.0248(5) 0.0156(5)
Pd2 0.0735(12) 0.0323(15) 0.0493(8) 0.0029(7) 0.0004(8) 0.0016(11)
O1 0.121(7) 0.071(5) 0.107(6) -0.007(5) 0.044(6) 0.009(5)
O2 0.137(10) 0.127(9) 0.233(14) 0.097(10) -0.001(10) -0.009(8)
O3 0.149(8) 0.096(6) 0.070(5) 0.003(5) 0.032(6) 0.034(6)
O4 0.186(14) 0.128(10) 0.201(13) 0.063(10) -0.018(12) 0.012(10)
O5 0.136(7) 0.078(5) 0.057(4) 0.007(4) -0.009(5) 0.038(5)
O6 0.134(9) 0.088(6) 0.106(7) 0.012(6) -0.013(7) 0.035(7)
N1 0.099(7) 0.050(5) 0.088(6) 0.003(5) 0.039(6) -0.017(5)
N2 0.068(6) 0.051(4) 0.053(4) 0.009(4) 0.014(4) -0.003(4)
N3 0.120(8) 0.084(7) 0.056(5) 0.023(5) 0.030(5) 0.050(6)
N4 0.111(8) 0.097(8) 0.065(6) -0.012(5) 0.020(6) -0.002(7)
N5 0.121(10) 0.149(11) 0.053(6) 0.004(7) 0.004(6) 0.032(9)
N6 0.079(6) 0.054(5) 0.062(5) -0.022(4) -0.026(5) 0.016(4)
N7 0.062(5) 0.044(4) 0.074(5) 0.015(4) -0.005(5) 0.014(4)
C1 0.078(7) 0.060(6) 0.064(6) 0.001(5) 0.012(6) 0.012(5)
C2 0.059(6) 0.046(5) 0.072(6) 0.005(5) 0.015(5) 0.001(5)
C3 0.078(7) 0.052(6) 0.111(9) -0.003(6) 0.004(7) -0.008(5)
C4 0.079(7) 0.069(7) 0.099(8) -0.022(7) 0.003(7) 0.008(6)
C5 0.077(7) 0.067(6) 0.074(6) -0.007(5) 0.001(6) 0.007(6)
C6 0.067(6) 0.052(5) 0.076(6) -0.006(5) 0.015(5) 0.019(5)
C7 0.063(6) 0.049(5) 0.065(6) -0.008(4) 0.015(5) 0.014(5)
C8 0.131(10) 0.076(7) 0.102(8) 0.000(7) 0.061(8) -0.006(8)
C9 0.155(15) 0.159(14) 0.168(14) 0.047(12) 0.082(12) -0.007(12)
C10 0.168(14) 0.097(9) 0.107(10) 0.047(8) 0.043(10) 0.007(10)
C11 0.057(6) 0.058(6) 0.075(6) -0.002(5) 0.010(5) -0.017(5)
C12 0.060(7) 0.112(10) 0.112(9) 0.028(8) 0.009(6) -0.028(7)
C13 0.092(8) 0.060(7) 0.099(8) 0.014(6) -0.016(7) -0.025(6)
C14 0.123(10) 0.087(7) 0.057(6) 0.030(6) 0.023(7) 0.036(8)
C15 0.180(16) 0.188(16) 0.172(15) 0.056(13) 0.028(14) 0.048(14)
C16 0.103(9) 0.056(6) 0.100(8) 0.007(6) 0.004(7) 0.008(7)
C17 0.112(11) 0.103(10) 0.146(11) 0.004(10) 0.017(10) 0.002(9)
C18 0.099(8) 0.068(7) 0.065(7) 0.010(5) 0.018(6) 0.033(7)
C19 0.115(9) 0.122(9) 0.060(6) 0.006(8) 0.001(7) 0.058(9)
C20 0.196(15) 0.098(10) 0.086(8) 0.034(7) 0.047(10) 0.062(10)
C21 0.153(13) 0.129(11) 0.081(8) -0.033(8) 0.028(9) -0.018(10)
C22 0.183(15) 0.155(13) 0.086(9) -0.074(10) 0.010(10) -0.003(12)
C23 0.075(6) 0.084(7) 0.054(5) 0.001(6) 0.010(5) 0.027(6)
C24 0.054(6) 0.061(6) 0.072(6) 0.009(5) -0.011(5) -0.008(5)
C25 0.073(7) 0.085(8) 0.104(9) 0.028(7) -0.022(7) -0.009(7)
C26 0.067(7) 0.127(10) 0.080(8) 0.028(8) 0.006(7) 0.008(7)
C27 0.075(7) 0.136(10) 0.066(6) -0.009(8) 0.015(6) 0.023(8)
C28 0.060(7) 0.102(8) 0.087(7) -0.032(7) -0.006(6) 0.020(6)
C29 0.050(5) 0.054(5) 0.059(5) -0.006(4) -0.013(5) 0.007(4)
C30 0.074(10) 0.061(9) 0.062(9) -0.002(8) 0.019(8) 0.008(8)
C31 0.090(14) 0.056(9) 0.088(12) -0.033(9) 0.029(10) -0.024(9)
C32 0.093(14) 0.063(11) 0.087(12) 0.056(9) 0.018(10) 0.045(10)
C33 0.074(11) 0.061(9) 0.074(11) 0.015(8) -0.007(10) 0.007(9)
C34 0.077(13) 0.051(10) 0.135(16) 0.002(11) 0.035(12) -0.004(9)
C35 0.15(2) 0.077(14) 0.098(17) -0.002(13) -0.035(15) 0.012(15)

loop_
_atom_type_symbol
_atom_type_description
_atom_type_scat_dispersion_real
_atom_type_scat_dispersion_imag
_atom_type_scat_source
C C 0.0033 0.0016 'International Tables Vol C Tables 4.2.6.8 and 6.1.1.4'
H H 0.0000 0.0000 'International Tables Vol C Tables 4.2.6.8 and 6.1.1.4'
N N 0.0061 0.0033 'International Tables Vol C Tables 4.2.6.8 and 6.1.1.4'
O O 0.0106 0.0060 'International Tables Vol C Tables 4.2.6.8 and 6.1.1.4'
Pd Pd -0.9988 1.0072 'International Tables Vol C Tables 4.2.6.8 and 6.1.1.4'

loop_
_geom_angle_atom_site_label_1
_geom_angle_atom_site_label_2
_geom_angle_atom_site_label_3
_geom_angle
O5 Pd2X C23 92.7(4)
O5 Pd2X O7X 174.6(8)
C23 Pd2X O7X 88.7(6)
O5 Pd2X C19 95.1(5)
C23 Pd2X C19 157.3(8)
O7X Pd2X C19 85.5(7)
C38X O7X Pd2X 124(2)
N6 C30X C31X 120.5(16)
N6 C30X C32X 113.7(18)
C31X C30X C32X 121.3(18)
N7 C33X C34X 98(2)
N7 C33X C35X 107(3)
C34X C33X C35X 110(4)
O7X C38X O8X 116(3)
O7X C38X C39X 110(4)
O8X C38X C39X 133(3)
C38 O7 Pd2 117.4(11)
O8 C38 O7 125.8(16)
O8 C38 C39 120.9(18)
O7 C38 C39 113.2(15)
O5 C36 O6 128.6(13)
O5 C36 C37 111.5(13)
O6 C36 C37 119.9(13)
C18 Pd1 O1 89.3(5)
C18 Pd1 C1 178.5(5)
O1 Pd1 C1 89.6(4)
C18 Pd1 O3 90.0(5)
O1 Pd1 O3 179.1(4)
C1 Pd1 O3 91.1(4)
C19 Pd2 O7 94.6(6)
C19 Pd2 C23 162.6(8)
O7 Pd2 C23 97.1(5)
C19 Pd2 O5 88.3(6)
O7 Pd2 O5 176.5(4)
C23 Pd2 O5 79.6(4)
C16 O1 Pd1 119.2(11)
C14 O3 Pd1 116.2(11)
C36 O5 Pd2X 129.4(10)
C36 O5 Pd2 114.0(9)
Pd2X O5 Pd2 17.7(2)
C1 N1 C2 109.8(9)
C1 N1 C8 122.2(11)
C2 N1 C8 128.0(10)
C1 N2 C7 109.8(9)
C1 N2 C11 123.2(9)
C7 N2 C11 127.0(8)
C18 N3 C19 113.7(12)
C18 N3 C20 117.6(12)
C19 N3 C20 128.7(11)
C18 N4 N5 111.4(12)
C18 N4 C21 127.1(11)
N5 N4 C21 121.5(13)
C19 N5 N4 108.4(14)
C19 N5 C22 126.2(13)
N4 N5 C22 125.0(14)
C23 N6 C24 111.5(8)
C23 N6 C30 108.6(11)
C24 N6 C30 139.8(11)
C23 N6 C30X 135.8(12)
C24 N6 C30X 112.5(12)
C30 N6 C30X 28.1(10)
C23 N7 C29 110.2(8)
C23 N7 C33 133.2(11)
C29 N7 C33 116.5(10)
C23 N7 C33X 107.2(14)
C29 N7 C33X 142.3(15)
C33 N7 C33X 26.6(11)
N1 C1 N2 107.8(9)
N1 C1 Pd1 126.9(8)
N2 C1 Pd1 125.3(8)
C3 C2 N1 133.2(11)
C3 C2 C7 119.0(11)
N1 C2 C7 107.7(9)
C2 C3 C4 119.1(12)
C3 C4 C5 120.9(12)
C6 C5 C4 121.1(12)
C7 C6 C5 116.5(11)
C6 C7 C2 123.2(10)
C6 C7 N2 131.9(10)
C2 C7 N2 104.9(9)
N1 C8 C9 109.9(15)
N1 C8 C10 110.3(12)
C9 C8 C10 120.4(16)
C13 C11 N2 113.2(9)
C13 C11 C12 116.1(11)
N2 C11 C12 108.1(9)
O4 C14 O3 129.1(18)
O4 C14 C15 115.8(15)
O3 C14 C15 115.0(16)
O1 C16 O2 123.9(16)
O1 C16 C17 119.0(15)
O2 C16 C17 117.2(13)
N4 C18 N3 101.0(11)
N4 C18 Pd1 128.2(9)
N3 C18 Pd1 130.8(10)
N5 C19 N3 105.5(12)
N5 C19 Pd2 125.2(13)
N3 C19 Pd2 129.0(13)
N5 C19 Pd2X 144.5(13)
N3 C19 Pd2X 109.3(12)
Pd2 C19 Pd2X 19.69(16)
N6 C23 N7 106.3(8)
N6 C23 Pd2X 113.2(8)
N7 C23 Pd2X 138.7(9)
N6 C23 Pd2 130.8(8)
N7 C23 Pd2 122.9(9)
Pd2X C23 Pd2 20.41(15)
C25 C24 C29 121.0(12)
C25 C24 N6 134.5(11)
C29 C24 N6 104.5(9)
C26 C25 C24 120.0(14)
C25 C26 C27 124.4(15)
C26 C27 C28 121.3(13)
C29 C28 C27 114.8(12)
C24 C29 N7 107.5(9)
C24 C29 C28 118.4(11)
N7 C29 C28 134.1(10)
N6 C30 C31 100.7(11)
N6 C30 C32 104.9(11)
C31 C30 C32 115.2(18)
N7 C33 C34 115.7(13)
N7 C33 C35 113(2)
C34 C33 C35 112(2)

loop_
_geom_bond_atom_site_label_1
_geom_bond_atom_site_label_2
_geom_bond_distance
Pd2X O5 1.822(10)
Pd2X C23 1.983(10)
Pd2X O7X 2.09(2)
Pd2X C19 2.166(16)
O7X C38X 1.243(19)
O8X C38X 1.246(19)
C30X N6 1.504(10)
C30X C31X 1.515(9)
C30X C32X 1.518(9)
C33X N7 1.512(10)
C33X C34X 1.522(10)
C33X C35X 1.529(10)
C38X C39X 1.514(10)
O7 C38 1.244(16)
O7 Pd2 2.037(15)
O8 C38 1.212(16)
C38 C39 1.506(10)
C36 O5 1.206(14)
C36 O6 1.234(15)
C36 C37 1.513(10)
Pd1 C18 2.013(12)
Pd1 O1 2.026(11)
Pd1 C1 2.029(11)
Pd1 O3 2.036(11)
Pd2 C19 2.024(14)
Pd2 C23 2.092(11)
Pd2 O5 2.210(11)
O1 C16 1.172(15)
O2 C16 1.199(17)
O3 C14 1.209(13)
O4 C14 1.187(19)
N1 C1 1.334(15)
N1 C2 1.382(14)
N1 C8 1.453(16)
N2 C1 1.361(13)
N2 C7 1.404(13)
N2 C11 1.471(12)
N3 C18 1.357(13)
N3 C19 1.371(19)
N3 C20 1.53(2)
N4 C18 1.322(16)
N4 N5 1.403(14)
N4 C21 1.423(18)
N5 C19 1.26(2)
N5 C22 1.43(2)
N6 C23 1.326(15)
N6 C24 1.418(14)
N6 C30 1.496(9)
N7 C23 1.362(14)
N7 C29 1.384(13)
N7 C33 1.504(9)
C2 C3 1.358(15)
C2 C7 1.395(14)
C3 C4 1.379(18)
C4 C5 1.387(18)
C5 C6 1.374(16)
C6 C7 1.374(14)
C8 C9 1.46(3)
C8 C10 1.57(2)
C11 C13 1.458(16)
C11 C12 1.550(17)
C14 C15 1.55(3)
C16 C17 1.57(2)
C24 C25 1.358(16)
C24 C29 1.378(14)
C25 C26 1.257(19)
C26 C27 1.27(2)
C27 C28 1.45(2)
C28 C29 1.390(15)
C30 C31 1.525(10)
C30 C32 1.529(10)
C33 C34 1.506(10)
C33 C35 1.526(10)
